data_7023216
loop_
_publ_author_name
'Ardizzoia, G. Attilio'
'Brenna, Stefano'
'Durini, Sara'
'Therrien, Bruno'
'Trentin, Ivan'

_publ_section_title
;
 The Goldilocks principle in action: synthesis and structural
 characterization of a novel {Cu4(\m3-OH)4} cubane stabilized by
 monodentate ligands.
;
_journal_issue 34
_journal_name_full 'Dalton transactions (Cambridge, England : 2003)'
_journal_page_first 12265
_journal_page_last 12273
_journal_paper_doi 10.1039/c3dt51017d
_journal_volume 42
_journal_year 2013
_chemical_formula_moiety 'C48 H84 Cu4 N16 O4, 4 (Cl O4)'
_chemical_formula_sum 'C48 H84 Cl4 Cu4 N16 O20'
_chemical_formula_weight 1601.27
_chemical_name_systematic
;
?
;
_space_group_IT_number 14
_symmetry_cell_setting monoclinic
_symmetry_Int_Tables_number 14
_symmetry_space_group_name_Hall '-P 2ybc'
_symmetry_space_group_name_H-M 'P 1 21/c 1'
_atom_sites_solution_hydrogens geom
_atom_sites_solution_primary direct
_atom_sites_solution_secondary difmap
_audit_creation_method SHELXL-97
_cell_angle_alpha 90.00
_cell_angle_beta 122.694(3)
_cell_angle_gamma 90.00
_cell_formula_units_Z 4
_cell_length_a 15.9451(6)
_cell_length_b 30.6995(8)
_cell_length_c 20.6734(9)
_cell_measurement_reflns_used 8000
_cell_measurement_temperature 173(2)
_cell_measurement_theta_max 28.40
_cell_measurement_theta_min 1.48
_cell_volume 8516.5(6)
_computing_cell_refinement 'CELL (Stoe & Cie, 2000)'
_computing_data_collection 'EXPOSE (Stoe & Cie, 2000)'
_computing_data_reduction 'INTEGRATE (Stoe & Cie, 2000)'
_computing_molecular_graphics 'ORTEP-32 (Farrugia, 1997)'
_computing_publication_material 'SHELXL-97 (Sheldrick, 1997)'
_computing_structure_refinement 'SHELXL-97 (Sheldrick, 1997)'
_computing_structure_solution 'SHELXS-97 (Sheldrick, 1990)'
_diffrn_ambient_temperature 173(2)
_diffrn_detector_area_resol_mean 0.81\%A
_diffrn_measured_fraction_theta_full 0.989
_diffrn_measured_fraction_theta_max 0.989
_diffrn_measurement_device_type 'STOE IPDS'
_diffrn_measurement_method 'phi oscillation'
_diffrn_radiation_monochromator graphite
_diffrn_radiation_source 'fine-focus sealed tube'
_diffrn_radiation_type MoK\a
_diffrn_radiation_wavelength 0.71073
_diffrn_reflns_av_R_equivalents 0.1237
_diffrn_reflns_av_unetI/netI 0.1306
_diffrn_reflns_limit_h_max 21
_diffrn_reflns_limit_h_min -19
_diffrn_reflns_limit_k_max 41
_diffrn_reflns_limit_k_min -42
_diffrn_reflns_limit_l_max 28
_diffrn_reflns_limit_l_min -28
_diffrn_reflns_number 109282
_diffrn_reflns_theta_full 29.35
_diffrn_reflns_theta_max 29.35
_diffrn_reflns_theta_min 1.48
_diffrn_standards_decay_% 0
_diffrn_standards_interval_time 0
_diffrn_standards_number 0
_exptl_absorpt_coefficient_mu 1.174
_exptl_absorpt_correction_type none
_exptl_crystal_colour blue
_exptl_crystal_density_diffrn 1.249
_exptl_crystal_density_method 'not measured'
_exptl_crystal_description block
_exptl_crystal_F_000 3296
_exptl_crystal_size_max 0.18
_exptl_crystal_size_mid 0.16
_exptl_crystal_size_min 0.13
_platon_squeeze_details
;
Upon examination of the crystal packing of complex 3 with PLATON
(Spek, 2003), two large solvent accessible voids were observed. 
These solvent accessible voids occupy an area of 
approximately 1240 \%A^3^. Chemical evidence suggests that 
diethylether molecules sit in these regions, however, 
the electron densities in these areas are quite low and 
it was not possible to define crystallographically the 
solvent molecules. Therefore, a data set corresponding to 
omission of the missing solvent was generated using the SQUEEZE
(Spek, 2003; van der Sluis & Spek, 1990) 
algorithm from PLATON and the structure was refined to convergence.
;
_refine_diff_density_max 1.737
_refine_diff_density_min -1.021
_refine_diff_density_rms 0.115
_refine_ls_extinction_method none
_refine_ls_goodness_of_fit_ref 1.101
_refine_ls_hydrogen_treatment constr
_refine_ls_matrix_type full
_refine_ls_number_parameters 835
_refine_ls_number_reflns 23126
_refine_ls_number_restraints 0
_refine_ls_restrained_S_all 1.101
_refine_ls_R_factor_all 0.1880
_refine_ls_R_factor_gt 0.1020
_refine_ls_shift/su_max 0.000
_refine_ls_shift/su_mean 0.000
_refine_ls_structure_factor_coef Fsqd
_refine_ls_weighting_details 'calc w=1/[\s^2^(Fo^2^)+(0.0959P)^2^] where P=(Fo^2^+2Fc^2^)/3'
_refine_ls_weighting_scheme calc
_refine_ls_wR_factor_gt 0.1925
_refine_ls_wR_factor_ref 0.2306
_reflns_number_gt 13196
_reflns_number_total 23126
_reflns_threshold_expression >2sigma(I)
_cod_data_source_file c3dt51017d.txt
_cod_data_source_block d:complex3
_cod_depositor_comments
;
The following automatic conversions were performed:

'_symmetry_cell_setting' value 'Monoclinic' changed to 'monoclinic'
according to /home/saulius/struct/CIF-dictionaries/cif_core.dic
dictionary named 'cif_core.dic' version 2.4.2 from 2011-04-26.

Automatic conversion script
Id: cif_fix_values 1891 2012-01-12 08:04:46Z andrius 
;
_cod_original_cell_volume 8516.5(5)
_cod_original_sg_symbol_H-M 'P 21/c'
_cod_database_code 7023216

loop_
_symmetry_equiv_pos_as_xyz
'x, y, z'
'-x, y+1/2, -z+1/2'
'-x, -y, -z'
'x, -y-1/2, z-1/2'

loop_
_atom_site_label
_atom_site_type_symbol
_atom_site_fract_x
_atom_site_fract_y
_atom_site_fract_z
_atom_site_U_iso_or_equiv
_atom_site_adp_type
_atom_site_occupancy
_atom_site_symmetry_multiplicity
_atom_site_calc_flag
_atom_site_refinement_flags
C1 C 0.4076(4) 0.2340(2) 0.0808(3) 0.0244(12) Uani 1 1 d .
C2 C 0.3566(4) 0.1955(2) 0.0764(3) 0.0274(13) Uani 1 1 d .
C3 C 0.3386(5) 0.1993(2) 0.1350(3) 0.0262(13) Uani 1 1 d .
C4 C 0.4418(5) 0.2481(2) 0.0288(4) 0.0358(15) Uani 1 1 d .
H4A H 0.3853 0.2506 -0.0229 0.054 Uiso 1 1 calc R
H4B H 0.4873 0.2268 0.0307 0.054 Uiso 1 1 calc R
H4C H 0.4747 0.2758 0.0456 0.054 Uiso 1 1 calc R
C5 C 0.3278(5) 0.1587(2) 0.0212(4) 0.0373(16) Uani 1 1 d .
H5A H 0.3842 0.1399 0.0383 0.056 Uiso 1 1 calc R
H5B H 0.3061 0.1699 -0.0288 0.056 Uiso 1 1 calc R
H5C H 0.2746 0.1424 0.0187 0.056 Uiso 1 1 calc R
C6 C 0.2877(5) 0.1692(2) 0.1608(4) 0.0357(15) Uani 1 1 d .
H6A H 0.3370 0.1524 0.2040 0.054 Uiso 1 1 calc R
H6B H 0.2441 0.1499 0.1195 0.054 Uiso 1 1 calc R
H6C H 0.2496 0.1860 0.1753 0.054 Uiso 1 1 calc R
C7 C 0.2938(5) 0.3695(2) 0.0537(4) 0.0393(17) Uani 1 1 d .
C8 C 0.2005(6) 0.3806(3) 0.0410(5) 0.058(2) Uani 1 1 d .
C9 C 0.1951(6) 0.3624(3) 0.0991(6) 0.060(2) Uani 1 1 d .
C10 C 0.3379(6) 0.3800(3) 0.0080(4) 0.059(2) Uani 1 1 d .
H10A H 0.3472 0.4109 0.0084 0.089 Uiso 1 1 calc R
H10B H 0.2940 0.3703 -0.0440 0.089 Uiso 1 1 calc R
H10C H 0.4011 0.3656 0.0301 0.089 Uiso 1 1 calc R
C11 C 0.1219(8) 0.4091(4) -0.0256(7) 0.103(4) Uani 1 1 d .
H11A H 0.1102 0.3982 -0.0733 0.154 Uiso 1 1 calc R
H11B H 0.1455 0.4386 -0.0183 0.154 Uiso 1 1 calc R
H11C H 0.0609 0.4083 -0.0268 0.154 Uiso 1 1 calc R
C12 C 0.1154(7) 0.3619(4) 0.1179(7) 0.090(4) Uani 1 1 d .
H12A H 0.0577 0.3468 0.0781 0.135 Uiso 1 1 calc R
H12B H 0.0975 0.3913 0.1214 0.135 Uiso 1 1 calc R
H12C H 0.1405 0.3474 0.1661 0.135 Uiso 1 1 calc R
C13 C 0.3110(6) 0.4360(3) 0.2502(5) 0.0476(19) Uani 1 1 d .
C14 C 0.3219(6) 0.4147(2) 0.3133(5) 0.0445(18) Uani 1 1 d .
C15 C 0.4115(5) 0.3921(2) 0.3454(4) 0.0330(14) Uani 1 1 d .
C16 C 0.2309(7) 0.4670(3) 0.1927(7) 0.080(3) Uani 1 1 d .
H16A H 0.2437 0.4958 0.2144 0.121 Uiso 1 1 calc R
H16B H 0.1669 0.4573 0.1809 0.121 Uiso 1 1 calc R
H16C H 0.2316 0.4676 0.1465 0.121 Uiso 1 1 calc R
C17 C 0.2527(7) 0.4143(3) 0.3414(6) 0.072(3) Uani 1 1 d .
H17A H 0.2127 0.4402 0.3243 0.108 Uiso 1 1 calc R
H17B H 0.2909 0.4133 0.3965 0.108 Uiso 1 1 calc R
H17C H 0.2103 0.3892 0.3213 0.108 Uiso 1 1 calc R
C18 C 0.4629(6) 0.3651(3) 0.4164(4) 0.0479(19) Uani 1 1 d .
H18A H 0.5216 0.3524 0.4224 0.072 Uiso 1 1 calc R
H18B H 0.4189 0.3425 0.4126 0.072 Uiso 1 1 calc R
H18C H 0.4813 0.3832 0.4601 0.072 Uiso 1 1 calc R
C19 C 0.7166(5) 0.4375(2) 0.4528(4) 0.0391(17) Uani 1 1 d .
C20 C 0.7479(6) 0.4812(3) 0.4680(5) 0.049(2) Uani 1 1 d .
C21 C 0.6981(6) 0.5018(2) 0.3976(6) 0.056(2) Uani 1 1 d .
C22 C 0.7464(6) 0.4019(3) 0.5091(4) 0.052(2) Uani 1 1 d .
H22A H 0.7270 0.4091 0.5445 0.078 Uiso 1 1 calc R
H22B H 0.8173 0.3981 0.5368 0.078 Uiso 1 1 calc R
H22C H 0.7141 0.3754 0.4828 0.078 Uiso 1 1 calc R
C23 C 0.8195(7) 0.5013(4) 0.5438(6) 0.080(3) Uani 1 1 d .
H23A H 0.8856 0.4910 0.5620 0.120 Uiso 1 1 calc R
H23B H 0.8018 0.4935 0.5798 0.120 Uiso 1 1 calc R
H23C H 0.8176 0.5324 0.5385 0.120 Uiso 1 1 calc R
C24 C 0.6957(8) 0.5490(3) 0.3735(8) 0.089(4) Uani 1 1 d .
H24A H 0.6610 0.5507 0.3185 0.134 Uiso 1 1 calc R
H24B H 0.7626 0.5594 0.3959 0.134 Uiso 1 1 calc R
H24C H 0.6620 0.5667 0.3910 0.134 Uiso 1 1 calc R
C25 C 0.6876(5) 0.4474(2) 0.1646(4) 0.0350(15) Uani 1 1 d .
C26 C 0.7345(6) 0.4880(2) 0.1896(5) 0.0429(18) Uani 1 1 d .
C27 C 0.7991(6) 0.4843(3) 0.2675(4) 0.0454(18) Uani 1 1 d .
C28 C 0.6123(6) 0.4332(3) 0.0845(4) 0.051(2) Uani 1 1 d .
H28A H 0.5904 0.4042 0.0854 0.077 Uiso 1 1 calc R
H28B H 0.6417 0.4336 0.0544 0.077 Uiso 1 1 calc R
H28C H 0.5563 0.4527 0.0621 0.077 Uiso 1 1 calc R
C29 C 0.7174(7) 0.5267(3) 0.1389(6) 0.069(3) Uani 1 1 d .
H29A H 0.6521 0.5384 0.1195 0.104 Uiso 1 1 calc R
H29B H 0.7225 0.5178 0.0967 0.104 Uiso 1 1 calc R
H29C H 0.7666 0.5486 0.1683 0.104 Uiso 1 1 calc R
C30 C 0.8718(7) 0.5165(3) 0.3249(5) 0.068(3) Uani 1 1 d .
H30A H 0.8841 0.5100 0.3747 0.102 Uiso 1 1 calc R
H30B H 0.8447 0.5454 0.3100 0.102 Uiso 1 1 calc R
H30C H 0.9332 0.5149 0.3268 0.102 Uiso 1 1 calc R
C31 C 0.8232(5) 0.3166(2) 0.1912(4) 0.0358(15) Uani 1 1 d .
C32 C 0.9226(5) 0.3076(3) 0.2253(4) 0.0409(17) Uani 1 1 d .
C33 C 0.9681(5) 0.3214(3) 0.3000(4) 0.0440(18) Uani 1 1 d .
C34 C 0.7405(6) 0.3088(3) 0.1095(4) 0.0458(19) Uani 1 1 d .
H34A H 0.7162 0.2796 0.1041 0.069 Uiso 1 1 calc R
H34B H 0.7649 0.3129 0.0764 0.069 Uiso 1 1 calc R
H34C H 0.6873 0.3290 0.0956 0.069 Uiso 1 1 calc R
C35 C 0.9727(7) 0.2860(4) 0.1889(6) 0.077(3) Uani 1 1 d .
H35A H 0.9579 0.3020 0.1440 0.115 Uiso 1 1 calc R
H35B H 0.9484 0.2567 0.1745 0.115 Uiso 1 1 calc R
H35C H 1.0435 0.2855 0.2251 0.115 Uiso 1 1 calc R
C36 C 1.0757(5) 0.3218(3) 0.3662(5) 0.061(3) Uani 1 1 d .
H36A H 1.1014 0.3509 0.3741 0.092 Uiso 1 1 calc R
H36B H 1.1140 0.3030 0.3545 0.092 Uiso 1 1 calc R
H36C H 1.0802 0.3117 0.4119 0.092 Uiso 1 1 calc R
C37 C 0.8821(5) 0.2695(2) 0.4491(3) 0.0327(14) Uani 1 1 d .
C38 C 0.9657(5) 0.2500(2) 0.4564(4) 0.0396(17) Uani 1 1 d .
C39 C 0.9334(5) 0.2328(3) 0.3844(4) 0.0431(17) Uani 1 1 d .
C40 C 0.8744(6) 0.2919(3) 0.5109(4) 0.049(2) Uani 1 1 d .
H40A H 0.8948 0.3218 0.5151 0.074 Uiso 1 1 calc R
H40B H 0.9168 0.2775 0.5591 0.074 Uiso 1 1 calc R
H40C H 0.8067 0.2908 0.4976 0.074 Uiso 1 1 calc R
C41 C 1.0712(6) 0.2498(3) 0.5271(5) 0.072(3) Uani 1 1 d .
H41A H 1.1115 0.2301 0.5191 0.107 Uiso 1 1 calc R
H41B H 1.0700 0.2406 0.5710 0.107 Uiso 1 1 calc R
H41C H 1.0986 0.2787 0.5358 0.107 Uiso 1 1 calc R
C42 C 0.9846(6) 0.2078(3) 0.3541(6) 0.066(3) Uani 1 1 d .
H42A H 0.9524 0.2131 0.3000 0.099 Uiso 1 1 calc R
H42B H 0.9814 0.1773 0.3627 0.099 Uiso 1 1 calc R
H42C H 1.0530 0.2167 0.3801 0.099 Uiso 1 1 calc R
C43 C 0.5732(5) 0.2118(2) 0.3662(3) 0.0322(14) Uani 1 1 d .
C44 C 0.5429(5) 0.1688(2) 0.3435(4) 0.0382(16) Uani 1 1 d .
C45 C 0.5619(5) 0.1597(2) 0.2872(4) 0.0342(15) Uani 1 1 d .
C46 C 0.5710(6) 0.2379(3) 0.4261(4) 0.0419(17) Uani 1 1 d .
H46A H 0.6224 0.2596 0.4461 0.063 Uiso 1 1 calc R
H46B H 0.5820 0.2190 0.4671 0.063 Uiso 1 1 calc R
H46C H 0.5073 0.2518 0.4039 0.063 Uiso 1 1 calc R
C47 C 0.5014(6) 0.1380(3) 0.3772(5) 0.057(2) Uani 1 1 d .
H47A H 0.4821 0.1111 0.3491 0.086 Uiso 1 1 calc R
H47B H 0.4443 0.1511 0.3737 0.086 Uiso 1 1 calc R
H47C H 0.5515 0.1324 0.4302 0.086 Uiso 1 1 calc R
C48 C 0.5459(7) 0.1197(2) 0.2402(5) 0.056(2) Uani 1 1 d .
H48A H 0.5125 0.1276 0.1869 0.085 Uiso 1 1 calc R
H48B H 0.5059 0.0992 0.2470 0.085 Uiso 1 1 calc R
H48C H 0.6092 0.1068 0.2565 0.085 Uiso 1 1 calc R
Cu1 Cu 0.47715(5) 0.31878(2) 0.16906(4) 0.02288(16) Uani 1 1 d .
Cu2 Cu 0.58157(6) 0.37787(2) 0.32355(4) 0.02447(17) Uani 1 1 d .
Cu3 Cu 0.68132(5) 0.35929(2) 0.22619(4) 0.02454(17) Uani 1 1 d .
Cu4 Cu 0.66423(5) 0.28690(2) 0.33098(4) 0.02396(17) Uani 1 1 d .
N1 N 0.4217(4) 0.25904(17) 0.1383(3) 0.0251(11) Uani 1 1 d .
N2 N 0.3788(4) 0.23700(16) 0.1711(3) 0.0264(11) Uani 1 1 d .
H2 H 0.3780 0.2463 0.2100 0.032 Uiso 1 1 calc R
N3 N 0.3448(4) 0.34549(19) 0.1186(3) 0.0342(13) Uani 1 1 d .
N4 N 0.2821(4) 0.3416(2) 0.1448(4) 0.0405(14) Uani 1 1 d .
H4 H 0.2969 0.3275 0.1856 0.049 Uiso 1 1 calc R
N5 N 0.4523(4) 0.39883(18) 0.3041(3) 0.0311(12) Uani 1 1 d .
N6 N 0.3897(4) 0.42645(18) 0.2464(3) 0.0365(13) Uani 1 1 d .
H6 H 0.3996 0.4364 0.2122 0.044 Uiso 1 1 calc R
N7 N 0.6525(4) 0.43154(18) 0.3771(3) 0.0364(13) Uani 1 1 d .
N8 N 0.6418(5) 0.47133(18) 0.3439(4) 0.0430(15) Uani 1 1 d .
H8 H 0.6043 0.4764 0.2954 0.052 Uiso 1 1 calc R
N9 N 0.7195(4) 0.42071(18) 0.2248(3) 0.0291(12) Uani 1 1 d .
N10 N 0.7886(4) 0.44401(18) 0.2870(3) 0.0347(13) Uani 1 1 d .
H10 H 0.8214 0.4341 0.3333 0.042 Uiso 1 1 calc R
N11 N 0.8058(4) 0.33562(19) 0.2416(3) 0.0329(12) Uani 1 1 d .
N12 N 0.8959(4) 0.33822(19) 0.3078(3) 0.0334(12) Uani 1 1 d .
H12 H 0.9061 0.3492 0.3497 0.040 Uiso 1 1 calc R
N13 N 0.8033(4) 0.26500(18) 0.3780(3) 0.0315(12) Uani 1 1 d .
N14 N 0.8363(4) 0.24274(19) 0.3396(3) 0.0354(13) Uani 1 1 d .
H14 H 0.7992 0.2357 0.2918 0.042 Uiso 1 1 calc R
N15 N 0.6083(4) 0.22891(17) 0.3249(3) 0.0283(11) Uani 1 1 d .
N16 N 0.5997(4) 0.19649(17) 0.2774(3) 0.0316(12) Uani 1 1 d .
H16 H 0.6166 0.1991 0.2445 0.038 Uiso 1 1 calc R
O1 O 0.5471(3) 0.37512(14) 0.1980(2) 0.0278(9) Uani 1 1 d .
H1 H 0.5146 0.4002 0.1641 0.033 Uiso 1 1 calc R
O2 O 0.6145(3) 0.30188(13) 0.2051(2) 0.0240(9) Uani 1 1 d .
H2A H 0.6259 0.2800 0.1761 0.029 Uiso 1 1 calc R
O3 O 0.5376(3) 0.31674(14) 0.2981(2) 0.0266(9) Uani 1 1 d .
H3 H 0.4951 0.3047 0.3145 0.032 Uiso 1 1 calc R
O4 O 0.7041(3) 0.34858(13) 0.3454(2) 0.0257(9) Uani 1 1 d .
H4D H 0.7678 0.3570 0.3915 0.031 Uiso 1 1 calc R
Cl1 Cl 0.27705(13) 0.26633(7) 0.28935(9) 0.0398(4) Uani 1 1 d .
O5 O 0.1933(4) 0.2580(2) 0.2159(3) 0.0591(17) Uani 1 1 d .
O6 O 0.3552(3) 0.28583(17) 0.2820(3) 0.0410(12) Uani 1 1 d .
O7 O 0.3160(5) 0.2254(2) 0.3300(4) 0.0719(18) Uani 1 1 d .
O8 O 0.2563(4) 0.2941(2) 0.3333(4) 0.0677(19) Uani 1 1 d .
Cl2 Cl 0.99138(14) 0.40372(6) 0.49107(10) 0.0446(4) Uani 1 1 d .
O9 O 0.9943(7) 0.3994(4) 0.5596(4) 0.145(5) Uani 1 1 d .
O10 O 0.9960(8) 0.4488(3) 0.4813(6) 0.156(5) Uani 1 1 d .
O11 O 0.8954(4) 0.38726(18) 0.4271(3) 0.0466(13) Uani 1 1 d .
O12 O 1.0661(6) 0.3827(5) 0.4931(6) 0.180(6) Uani 1 1 d .
Cl3 Cl 0.43934(18) 0.50244(6) 0.13222(12) 0.0558(5) Uani 1 1 d G
O13 O 0.4574(6) 0.45804(9) 0.1543(4) 0.106(3) Uani 1 1 d G
O14 O 0.4061(9) 0.5067(2) 0.0529(2) 0.313(14) Uani 1 1 d G
O15 O 0.5244(4) 0.5277(2) 0.1806(5) 0.297(12) Uani 1 1 d G
O16 O 0.3581(6) 0.5173(2) 0.1376(6) 0.171(5) Uani 1 1 d G
Cl4 Cl 0.69895(15) 0.18278(6) 0.14441(10) 0.0496(5) Uani 1 1 d G
O17 O 0.7222(8) 0.20006(15) 0.0924(5) 0.261(10) Uani 1 1 d G
O18 O 0.7825(5) 0.1591(2) 0.2042(2) 0.172(6) Uani 1 1 d G
O19 O 0.6121(3) 0.1573(2) 0.1052(5) 0.184(6) Uani 1 1 d G
O20 O 0.6837(3) 0.21834(10) 0.1819(2) 0.0451(13) Uani 1 1 d G

loop_
_atom_site_aniso_label
_atom_site_aniso_U_11
_atom_site_aniso_U_22
_atom_site_aniso_U_33
_atom_site_aniso_U_23
_atom_site_aniso_U_13
_atom_site_aniso_U_12
C1 0.020(3) 0.030(3) 0.019(3) -0.003(2) 0.007(2) 0.002(3)
C2 0.021(3) 0.033(3) 0.022(3) -0.002(2) 0.007(2) 0.000(3)
C3 0.030(3) 0.023(3) 0.026(3) 0.001(2) 0.016(3) 0.002(3)
C4 0.045(4) 0.042(4) 0.025(3) -0.003(3) 0.021(3) -0.004(3)
C5 0.045(4) 0.038(4) 0.033(4) -0.009(3) 0.024(3) -0.008(3)
C6 0.038(4) 0.029(3) 0.049(4) -0.001(3) 0.030(3) -0.003(3)
C7 0.030(4) 0.027(4) 0.038(4) 0.016(3) 0.003(3) 0.005(3)
C8 0.045(5) 0.043(5) 0.062(5) 0.014(4) 0.012(4) 0.008(4)
C9 0.040(5) 0.041(5) 0.090(7) 0.015(5) 0.031(5) 0.005(4)
C10 0.060(5) 0.062(6) 0.036(4) 0.019(4) 0.014(4) -0.002(5)
C11 0.058(6) 0.098(9) 0.097(9) 0.042(7) 0.005(6) 0.031(6)
C12 0.049(6) 0.087(8) 0.145(11) 0.027(8) 0.060(7) 0.021(6)
C13 0.039(4) 0.041(4) 0.061(5) 0.014(4) 0.026(4) 0.010(4)
C14 0.046(4) 0.038(4) 0.066(5) 0.006(4) 0.041(4) 0.009(4)
C15 0.036(4) 0.030(3) 0.038(4) -0.006(3) 0.023(3) -0.003(3)
C16 0.063(6) 0.065(7) 0.108(9) 0.035(6) 0.043(6) 0.031(5)
C17 0.081(7) 0.064(6) 0.104(8) 0.011(6) 0.072(7) 0.022(5)
C18 0.057(5) 0.052(5) 0.045(4) -0.006(4) 0.034(4) -0.001(4)
C19 0.037(4) 0.033(4) 0.044(4) -0.019(3) 0.020(3) -0.006(3)
C20 0.042(4) 0.039(4) 0.066(5) -0.016(4) 0.029(4) -0.001(4)
C21 0.043(5) 0.020(3) 0.111(8) -0.019(4) 0.046(5) -0.004(3)
C22 0.066(5) 0.061(5) 0.027(4) -0.005(3) 0.023(4) -0.009(4)
C23 0.064(6) 0.077(7) 0.089(8) -0.052(6) 0.035(6) -0.019(5)
C24 0.074(7) 0.030(5) 0.150(11) 0.000(6) 0.051(7) -0.005(5)
C25 0.038(4) 0.032(4) 0.035(4) 0.012(3) 0.020(3) -0.006(3)
C26 0.041(4) 0.032(4) 0.056(5) 0.012(3) 0.026(4) -0.009(3)
C27 0.042(4) 0.040(4) 0.048(4) -0.001(3) 0.020(4) -0.012(4)
C28 0.049(5) 0.063(5) 0.035(4) -0.002(4) 0.018(4) -0.022(4)
C29 0.069(6) 0.048(5) 0.076(6) 0.022(5) 0.030(5) -0.009(5)
C30 0.073(6) 0.051(5) 0.067(6) -0.008(5) 0.029(5) -0.017(5)
C31 0.037(4) 0.044(4) 0.032(3) -0.012(3) 0.022(3) -0.013(3)
C32 0.033(4) 0.054(5) 0.040(4) -0.016(3) 0.023(3) -0.005(3)
C33 0.026(3) 0.059(5) 0.049(4) -0.015(4) 0.022(3) -0.008(4)
C34 0.045(4) 0.064(5) 0.028(4) -0.007(3) 0.020(3) -0.006(4)
C35 0.065(6) 0.117(9) 0.065(6) -0.039(6) 0.046(5) -0.007(6)
C36 0.033(4) 0.096(8) 0.045(5) -0.020(5) 0.015(4) -0.001(5)
C37 0.037(4) 0.024(3) 0.023(3) 0.001(2) 0.007(3) -0.001(3)
C38 0.029(4) 0.034(4) 0.035(4) 0.006(3) 0.004(3) 0.006(3)
C39 0.030(4) 0.044(4) 0.044(4) -0.007(3) 0.013(3) 0.006(3)
C40 0.057(5) 0.048(5) 0.031(4) 0.008(3) 0.016(4) 0.006(4)
C41 0.041(5) 0.075(7) 0.061(6) 0.007(5) 0.003(4) 0.004(5)
C42 0.043(5) 0.070(6) 0.078(6) -0.014(5) 0.027(5) 0.014(5)
C43 0.028(3) 0.034(3) 0.026(3) 0.012(3) 0.009(3) 0.009(3)
C44 0.039(4) 0.027(3) 0.043(4) 0.011(3) 0.018(3) 0.001(3)
C45 0.034(4) 0.026(3) 0.033(3) 0.002(3) 0.012(3) -0.003(3)
C46 0.051(4) 0.049(4) 0.026(3) 0.004(3) 0.021(3) 0.001(4)
C47 0.054(5) 0.051(5) 0.062(5) 0.019(4) 0.028(4) -0.005(4)
C48 0.068(6) 0.025(4) 0.070(6) -0.017(4) 0.034(5) -0.007(4)
Cu1 0.0231(4) 0.0234(4) 0.0208(3) -0.0001(3) 0.0110(3) -0.0015(3)
Cu2 0.0299(4) 0.0212(3) 0.0247(4) -0.0016(3) 0.0164(3) -0.0009(3)
Cu3 0.0255(4) 0.0266(4) 0.0224(4) -0.0010(3) 0.0135(3) -0.0034(3)
Cu4 0.0261(4) 0.0228(4) 0.0213(3) 0.0010(3) 0.0116(3) 0.0006(3)
N1 0.024(3) 0.029(3) 0.024(2) -0.003(2) 0.014(2) -0.005(2)
N2 0.036(3) 0.028(3) 0.028(3) -0.001(2) 0.025(2) 0.000(2)
N3 0.029(3) 0.036(3) 0.038(3) 0.002(2) 0.018(3) -0.003(2)
N4 0.033(3) 0.039(3) 0.051(4) 0.008(3) 0.023(3) 0.003(3)
N5 0.031(3) 0.029(3) 0.032(3) -0.005(2) 0.016(2) -0.004(2)
N6 0.039(3) 0.031(3) 0.049(3) 0.012(3) 0.030(3) 0.006(3)
N7 0.037(3) 0.024(3) 0.044(3) 0.002(2) 0.019(3) 0.002(3)
N8 0.047(4) 0.019(3) 0.064(4) 0.003(3) 0.031(3) 0.006(3)
N9 0.025(3) 0.034(3) 0.020(2) -0.001(2) 0.006(2) -0.008(2)
N10 0.037(3) 0.035(3) 0.029(3) 0.001(2) 0.015(3) -0.002(3)
N11 0.033(3) 0.041(3) 0.027(3) -0.009(2) 0.018(2) -0.007(3)
N12 0.023(3) 0.048(3) 0.023(3) -0.011(2) 0.008(2) -0.008(3)
N13 0.032(3) 0.032(3) 0.028(3) -0.002(2) 0.015(2) -0.003(2)
N14 0.028(3) 0.038(3) 0.033(3) -0.008(2) 0.011(2) 0.005(3)
N15 0.030(3) 0.034(3) 0.020(2) -0.001(2) 0.013(2) 0.000(2)
N16 0.041(3) 0.027(3) 0.031(3) -0.002(2) 0.022(3) 0.002(2)
O1 0.029(2) 0.025(2) 0.027(2) 0.0050(17) 0.0138(19) -0.0008(19)
O2 0.029(2) 0.029(2) 0.026(2) -0.0057(17) 0.0225(19) 0.0005(18)
O3 0.030(2) 0.028(2) 0.022(2) 0.0024(17) 0.0138(18) 0.0009(19)
O4 0.025(2) 0.026(2) 0.024(2) -0.0031(17) 0.0118(18) -0.0045(18)
Cl1 0.0350(9) 0.0598(11) 0.0311(8) -0.0109(8) 0.0220(7) -0.0068(8)
O5 0.033(3) 0.101(5) 0.035(3) -0.020(3) 0.013(2) -0.011(3)
O6 0.035(3) 0.054(3) 0.042(3) -0.008(2) 0.026(2) -0.007(2)
O7 0.090(5) 0.052(4) 0.074(4) 0.018(3) 0.044(4) 0.000(4)
O8 0.065(4) 0.093(5) 0.069(4) -0.036(4) 0.052(3) -0.014(4)
Cl2 0.0406(10) 0.0490(11) 0.0315(9) -0.0079(8) 0.0111(8) -0.0114(9)
O9 0.139(8) 0.237(12) 0.041(4) -0.045(6) 0.037(5) -0.111(8)
O10 0.165(9) 0.078(6) 0.118(8) -0.006(6) 0.007(7) -0.049(7)
O11 0.036(3) 0.064(4) 0.030(2) -0.015(2) 0.012(2) -0.019(3)
O12 0.045(4) 0.282(15) 0.141(9) -0.114(9) 0.004(5) 0.039(7)
Cl3 0.0827(15) 0.0329(9) 0.0537(12) 0.0182(8) 0.0381(12) 0.0141(10)
O13 0.210(9) 0.031(3) 0.164(8) 0.038(4) 0.157(8) 0.038(5)
O14 0.68(4) 0.184(14) 0.224(15) 0.149(13) 0.34(2) 0.23(2)
O15 0.187(14) 0.150(14) 0.52(4) -0.106(18) 0.169(19) -0.034(12)
O16 0.185(11) 0.129(9) 0.270(15) 0.086(9) 0.170(12) 0.097(9)
Cl4 0.0661(13) 0.0438(10) 0.0425(10) -0.0079(8) 0.0317(10) 0.0082(10)
O17 0.66(3) 0.067(6) 0.322(17) 0.038(8) 0.44(2) 0.079(12)
O18 0.179(10) 0.157(10) 0.107(8) -0.022(7) 0.030(7) 0.104(9)
O19 0.128(8) 0.129(9) 0.228(13) -0.127(10) 0.052(9) -0.031(7)
O20 0.057(3) 0.040(3) 0.041(3) -0.011(2) 0.028(3) 0.002(3)

loop_
_atom_type_symbol
_atom_type_description
_atom_type_scat_dispersion_real
_atom_type_scat_dispersion_imag
_atom_type_scat_source
C C 0.0033 0.0016 'International Tables Vol C Tables 4.2.6.8 and 6.1.1.4'
H H 0.0000 0.0000 'International Tables Vol C Tables 4.2.6.8 and 6.1.1.4'
Cl Cl 0.1484 0.1585 'International Tables Vol C Tables 4.2.6.8 and 6.1.1.4'
Cu Cu 0.3201 1.2651 'International Tables Vol C Tables 4.2.6.8 and 6.1.1.4'
N N 0.0061 0.0033 'International Tables Vol C Tables 4.2.6.8 and 6.1.1.4'
O O 0.0106 0.0060 'International Tables Vol C Tables 4.2.6.8 and 6.1.1.4'

loop_
_geom_angle_atom_site_label_1
_geom_angle_atom_site_label_2
_geom_angle_atom_site_label_3
_geom_angle
N1 C1 C2 110.8(5)
N1 C1 C4 121.3(6)
C2 C1 C4 127.8(5)
C3 C2 C1 104.9(5)
C3 C2 C5 127.3(6)
C1 C2 C5 127.8(6)
N2 C3 C2 107.2(5)
N2 C3 C6 121.5(5)
C2 C3 C6 131.3(6)
C1 C4 H4A 109.5
C1 C4 H4B 109.5
H4A C4 H4B 109.5
C1 C4 H4C 109.5
H4A C4 H4C 109.5
H4B C4 H4C 109.5
C2 C5 H5A 109.5
C2 C5 H5B 109.5
H5A C5 H5B 109.5
C2 C5 H5C 109.5
H5A C5 H5C 109.5
H5B C5 H5C 109.5
C3 C6 H6A 109.5
C3 C6 H6B 109.5
H6A C6 H6B 109.5
C3 C6 H6C 109.5
H6A C6 H6C 109.5
H6B C6 H6C 109.5
N3 C7 C8 109.1(7)
N3 C7 C10 120.8(6)
C8 C7 C10 130.1(7)
C9 C8 C7 107.4(7)
C9 C8 C11 127.6(9)
C7 C8 C11 125.0(9)
N4 C9 C8 106.2(7)
N4 C9 C12 120.3(8)
C8 C9 C12 133.5(8)
C7 C10 H10A 109.5
C7 C10 H10B 109.5
H10A C10 H10B 109.5
C7 C10 H10C 109.5
H10A C10 H10C 109.5
H10B C10 H10C 109.5
C8 C11 H11A 109.5
C8 C11 H11B 109.5
H11A C11 H11B 109.5
C8 C11 H11C 109.5
H11A C11 H11C 109.5
H11B C11 H11C 109.5
C9 C12 H12A 109.5
C9 C12 H12B 109.5
H12A C12 H12B 109.5
C9 C12 H12C 109.5
H12A C12 H12C 109.5
H12B C12 H12C 109.5
N6 C13 C14 107.9(6)
N6 C13 C16 120.9(8)
C14 C13 C16 131.1(8)
C13 C14 C15 105.1(6)
C13 C14 C17 128.7(7)
C15 C14 C17 126.2(7)
N5 C15 C14 110.1(6)
N5 C15 C18 121.2(6)
C14 C15 C18 128.7(6)
C13 C16 H16A 109.5
C13 C16 H16B 109.5
H16A C16 H16B 109.5
C13 C16 H16C 109.5
H16A C16 H16C 109.5
H16B C16 H16C 109.5
C14 C17 H17A 109.5
C14 C17 H17B 109.5
H17A C17 H17B 109.5
C14 C17 H17C 109.5
H17A C17 H17C 109.5
H17B C17 H17C 109.5
C15 C18 H18A 109.5
C15 C18 H18B 109.5
H18A C18 H18B 109.5
C15 C18 H18C 109.5
H18A C18 H18C 109.5
H18B C18 H18C 109.5
N7 C19 C20 110.2(7)
N7 C19 C22 122.6(6)
C20 C19 C22 127.2(7)
C21 C20 C19 105.5(7)
C21 C20 C23 126.9(8)
C19 C20 C23 127.6(9)
N8 C21 C20 107.3(7)
N8 C21 C24 120.0(9)
C20 C21 C24 132.7(9)
C19 C22 H22A 109.5
C19 C22 H22B 109.5
H22A C22 H22B 109.5
C19 C22 H22C 109.5
H22A C22 H22C 109.5
H22B C22 H22C 109.5
C20 C23 H23A 109.5
C20 C23 H23B 109.5
H23A C23 H23B 109.5
C20 C23 H23C 109.5
H23A C23 H23C 109.5
H23B C23 H23C 109.5
C21 C24 H24A 109.5
C21 C24 H24B 109.5
H24A C24 H24B 109.5
C21 C24 H24C 109.5
H24A C24 H24C 109.5
H24B C24 H24C 109.5
N9 C25 C26 110.0(6)
N9 C25 C28 121.7(6)
C26 C25 C28 128.3(6)
C27 C26 C25 105.8(6)
C27 C26 C29 128.4(7)
C25 C26 C29 125.8(7)
N10 C27 C26 107.1(6)
N10 C27 C30 122.7(7)
C26 C27 C30 130.2(7)
C25 C28 H28A 109.5
C25 C28 H28B 109.5
H28A C28 H28B 109.5
C25 C28 H28C 109.5
H28A C28 H28C 109.5
H28B C28 H28C 109.5
C26 C29 H29A 109.5
C26 C29 H29B 109.5
H29A C29 H29B 109.5
C26 C29 H29C 109.5
H29A C29 H29C 109.5
H29B C29 H29C 109.5
C27 C30 H30A 109.5
C27 C30 H30B 109.5
H30A C30 H30B 109.5
C27 C30 H30C 109.5
H30A C30 H30C 109.5
H30B C30 H30C 109.5
N11 C31 C32 110.7(6)
N11 C31 C34 121.1(6)
C32 C31 C34 128.1(6)
C31 C32 C33 106.1(6)
C31 C32 C35 127.3(7)
C33 C32 C35 126.5(7)
N12 C33 C32 106.6(6)
N12 C33 C36 121.0(6)
C32 C33 C36 132.3(7)
C31 C34 H34A 109.5
C31 C34 H34B 109.5
H34A C34 H34B 109.5
C31 C34 H34C 109.5
H34A C34 H34C 109.5
H34B C34 H34C 109.5
C32 C35 H35A 109.5
C32 C35 H35B 109.5
H35A C35 H35B 109.5
C32 C35 H35C 109.5
H35A C35 H35C 109.5
H35B C35 H35C 109.5
C33 C36 H36A 109.5
C33 C36 H36B 109.5
H36A C36 H36B 109.5
C33 C36 H36C 109.5
H36A C36 H36C 109.5
H36B C36 H36C 109.5
N13 C37 C38 110.7(6)
N13 C37 C40 121.5(6)
C38 C37 C40 127.8(6)
C39 C38 C37 105.5(6)
C39 C38 C41 127.3(7)
C37 C38 C41 127.1(7)
N14 C39 C38 106.0(6)
N14 C39 C42 121.3(7)
C38 C39 C42 132.7(7)
C37 C40 H40A 109.5
C37 C40 H40B 109.5
H40A C40 H40B 109.5
C37 C40 H40C 109.5
H40A C40 H40C 109.5
H40B C40 H40C 109.5
C38 C41 H41A 109.5
C38 C41 H41B 109.5
H41A C41 H41B 109.5
C38 C41 H41C 109.5
H41A C41 H41C 109.5
H41B C41 H41C 109.5
C39 C42 H42A 109.5
C39 C42 H42B 109.5
H42A C42 H42B 109.5
C39 C42 H42C 109.5
H42A C42 H42C 109.5
H42B C42 H42C 109.5
N15 C43 C44 110.0(6)
N15 C43 C46 121.2(6)
C44 C43 C46 128.8(6)
C45 C44 C43 106.3(6)
C45 C44 C47 127.5(7)
C43 C44 C47 126.2(7)
N16 C45 C44 106.1(6)
N16 C45 C48 121.5(6)
C44 C45 C48 132.4(7)
C43 C46 H46A 109.5
C43 C46 H46B 109.5
H46A C46 H46B 109.5
C43 C46 H46C 109.5
H46A C46 H46C 109.5
H46B C46 H46C 109.5
C44 C47 H47A 109.5
C44 C47 H47B 109.5
H47A C47 H47B 109.5
C44 C47 H47C 109.5
H47A C47 H47C 109.5
H47B C47 H47C 109.5
C45 C48 H48A 109.5
C45 C48 H48B 109.5
H48A C48 H48B 109.5
C45 C48 H48C 109.5
H48A C48 H48C 109.5
H48B C48 H48C 109.5
N3 Cu1 O2 166.6(2)
N3 Cu1 O1 93.7(2)
O2 Cu1 O1 77.55(17)
N3 Cu1 N1 92.9(2)
O2 Cu1 N1 95.15(19)
O1 Cu1 N1 172.06(19)
N3 Cu1 O3 106.6(2)
O2 Cu1 O3 82.47(15)
O1 Cu1 O3 81.79(16)
N1 Cu1 O3 100.49(17)
N7 Cu2 O4 93.2(2)
N7 Cu2 O3 163.9(2)
O4 Cu2 O3 77.98(17)
N7 Cu2 N5 93.5(2)
O4 Cu2 N5 171.5(2)
O3 Cu2 N5 94.3(2)
N7 Cu2 O1 111.9(2)
O4 Cu2 O1 81.26(16)
O3 Cu2 O1 80.40(15)
N5 Cu2 O1 100.97(18)
N7 Cu2 Cu4 129.49(17)
O4 Cu2 Cu4 39.06(12)
O3 Cu2 Cu4 39.23(12)
N5 Cu2 Cu4 132.82(16)
O1 Cu2 Cu4 81.94(11)
O1 Cu3 N11 170.4(2)
O1 Cu3 O2 77.47(17)
N11 Cu3 O2 94.7(2)
O1 Cu3 N9 93.1(2)
N11 Cu3 N9 93.6(2)
O2 Cu3 N9 166.73(19)
O1 Cu3 O4 82.47(16)
N11 Cu3 O4 102.14(19)
O2 Cu3 O4 82.18(15)
N9 Cu3 O4 106.13(18)
N15 Cu4 O4 168.43(19)
N15 Cu4 O3 93.1(2)
O4 Cu4 O3 77.99(17)
N15 Cu4 N13 94.2(2)
O4 Cu4 N13 93.9(2)
O3 Cu4 N13 170.0(2)
N15 Cu4 O2 103.88(17)
O4 Cu4 O2 82.30(15)
O3 Cu4 O2 81.66(15)
N13 Cu4 O2 103.28(18)
N15 Cu4 Cu2 131.00(15)
O4 Cu4 Cu2 39.07(12)
O3 Cu4 Cu2 39.23(12)
N13 Cu4 Cu2 131.88(16)
O2 Cu4 Cu2 83.43(10)
C1 N1 N2 105.5(5)
C1 N1 Cu1 130.7(4)
N2 N1 Cu1 123.4(4)
C3 N2 N1 111.6(5)
C3 N2 H2 124.2
N1 N2 H2 124.2
C7 N3 N4 105.2(6)
C7 N3 Cu1 130.9(5)
N4 N3 Cu1 123.8(4)
C9 N4 N3 112.1(6)
C9 N4 H4 124.0
N3 N4 H4 124.0
C15 N5 N6 106.1(5)
C15 N5 Cu2 129.0(5)
N6 N5 Cu2 124.8(4)
C13 N6 N5 110.8(6)
C13 N6 H6 124.6
N5 N6 H6 124.6
C19 N7 N8 105.9(6)
C19 N7 Cu2 127.9(5)
N8 N7 Cu2 126.1(5)
C21 N8 N7 111.0(7)
C21 N8 H8 124.5
N7 N8 H8 124.5
C25 N9 N10 105.3(5)
C25 N9 Cu3 129.0(4)
N10 N9 Cu3 125.7(4)
C27 N10 N9 111.7(6)
C27 N10 H10 124.2
N9 N10 H10 124.2
N12 N11 C31 104.9(5)
N12 N11 Cu3 124.8(4)
C31 N11 Cu3 130.1(5)
C33 N12 N11 111.6(5)
C33 N12 H12 124.2
N11 N12 H12 124.2
C37 N13 N14 105.5(5)
C37 N13 Cu4 129.9(5)
N14 N13 Cu4 124.5(4)
C39 N14 N13 112.3(6)
C39 N14 H14 123.9
N13 N14 H14 123.9
N16 N15 C43 105.0(5)
N16 N15 Cu4 125.2(4)
C43 N15 Cu4 129.8(4)
C45 N16 N15 112.7(5)
C45 N16 H16 123.7
N15 N16 H16 123.7
Cu3 O1 Cu1 102.8(2)
Cu3 O1 Cu2 96.59(16)
Cu1 O1 Cu2 97.11(16)
Cu3 O1 H1 118.7
Cu1 O1 H1 118.7
Cu2 O1 H1 118.7
Cu1 O2 Cu3 101.86(18)
Cu1 O2 Cu4 96.55(14)
Cu3 O2 Cu4 96.45(16)
Cu1 O2 H2A 119.1
Cu3 O2 H2A 119.1
Cu4 O2 H2A 119.1
Cu4 O3 Cu2 101.54(19)
Cu4 O3 Cu1 97.05(16)
Cu2 O3 Cu1 98.61(17)
Cu4 O3 H3 118.5
Cu2 O3 H3 118.5
Cu1 O3 H3 118.5
Cu4 O4 Cu2 101.87(18)
Cu4 O4 Cu3 97.09(16)
Cu2 O4 Cu3 97.21(17)
Cu4 O4 H4D 118.8
Cu2 O4 H4D 118.8
Cu3 O4 H4D 118.8
O5 Cl1 O8 113.0(4)
O5 Cl1 O7 109.2(4)
O8 Cl1 O7 109.1(4)
O5 Cl1 O6 109.1(3)
O8 Cl1 O6 109.2(3)
O7 Cl1 O6 107.0(4)
O12 Cl2 O9 112.5(8)
O12 Cl2 O10 111.3(9)
O9 Cl2 O10 105.3(7)
O12 Cl2 O11 109.9(5)
O9 Cl2 O11 109.1(4)
O10 Cl2 O11 108.6(5)
O15 Cl3 O13 110.6
O15 Cl3 O14 112.5
O13 Cl3 O14 110.0
O15 Cl3 O16 109.5
O13 Cl3 O16 108.4
O14 Cl3 O16 105.6
O19 Cl4 O17 110.6
O19 Cl4 O18 112.5
O17 Cl4 O18 110.0
O19 Cl4 O20 109.5
O17 Cl4 O20 108.4
O18 Cl4 O20 105.6

loop_
_geom_bond_atom_site_label_1
_geom_bond_atom_site_label_2
_geom_bond_distance
C1 N1 1.329(7)
C1 C2 1.410(9)
C1 C4 1.507(8)
C2 C3 1.392(8)
C2 C5 1.492(9)
C3 N2 1.337(8)
C3 C6 1.505(9)
C4 H4A 0.9600
C4 H4B 0.9600
C4 H4C 0.9600
C5 H5A 0.9600
C5 H5B 0.9600
C5 H5C 0.9600
C6 H6A 0.9600
C6 H6B 0.9600
C6 H6C 0.9600
C7 N3 1.350(8)
C7 C8 1.406(11)
C7 C10 1.488(11)
C8 C9 1.369(13)
C8 C11 1.539(12)
C9 N4 1.346(10)
C9 C12 1.516(12)
C10 H10A 0.9600
C10 H10B 0.9600
C10 H10C 0.9600
C11 H11A 0.9600
C11 H11B 0.9600
C11 H11C 0.9600
C12 H12A 0.9600
C12 H12B 0.9600
C12 H12C 0.9600
C13 N6 1.331(9)
C13 C14 1.385(11)
C13 C16 1.519(11)
C14 C15 1.393(10)
C14 C17 1.499(10)
C15 N5 1.341(8)
C15 C18 1.486(10)
C16 H16A 0.9600
C16 H16B 0.9600
C16 H16C 0.9600
C17 H17A 0.9600
C17 H17B 0.9600
C17 H17C 0.9600
C18 H18A 0.9600
C18 H18B 0.9600
C18 H18C 0.9600
C19 N7 1.341(9)
C19 C20 1.408(10)
C19 C22 1.475(11)
C20 C21 1.378(13)
C20 C23 1.485(12)
C21 N8 1.355(10)
C21 C24 1.527(12)
C22 H22A 0.9600
C22 H22B 0.9600
C22 H22C 0.9600
C23 H23A 0.9600
C23 H23B 0.9600
C23 H23C 0.9600
C24 H24A 0.9600
C24 H24B 0.9600
C24 H24C 0.9600
C25 N9 1.340(8)
C25 C26 1.398(10)
C25 C28 1.493(10)
C26 C27 1.369(10)
C26 C29 1.510(10)
C27 N10 1.339(9)
C27 C30 1.500(11)
C28 H28A 0.9600
C28 H28B 0.9600
C28 H28C 0.9600
C29 H29A 0.9600
C29 H29B 0.9600
C29 H29C 0.9600
C30 H30A 0.9600
C30 H30B 0.9600
C30 H30C 0.9600
C31 N11 1.348(8)
C31 C32 1.370(10)
C31 C34 1.498(9)
C32 C33 1.372(10)
C32 C35 1.515(10)
C33 N12 1.347(8)
C33 C36 1.510(10)
C34 H34A 0.9600
C34 H34B 0.9600
C34 H34C 0.9600
C35 H35A 0.9600
C35 H35B 0.9600
C35 H35C 0.9600
C36 H36A 0.9600
C36 H36B 0.9600
C36 H36C 0.9600
C37 N13 1.328(8)
C37 C38 1.393(10)
C37 C40 1.513(10)
C38 C39 1.390(10)
C38 C41 1.519(10)
C39 N14 1.341(8)
C39 C42 1.483(11)
C40 H40A 0.9600
C40 H40B 0.9600
C40 H40C 0.9600
C41 H41A 0.9600
C41 H41B 0.9600
C41 H41C 0.9600
C42 H42A 0.9600
C42 H42B 0.9600
C42 H42C 0.9600
C43 N15 1.354(8)
C43 C44 1.396(10)
C43 C46 1.492(9)
C44 C45 1.382(10)
C44 C47 1.521(10)
C45 N16 1.347(8)
C45 C48 1.499(9)
C46 H46A 0.9600
C46 H46B 0.9600
C46 H46C 0.9600
C47 H47A 0.9600
C47 H47B 0.9600
C47 H47C 0.9600
C48 H48A 0.9600
C48 H48B 0.9600
C48 H48C 0.9600
Cu1 N3 1.959(6)
Cu1 O2 1.964(4)
Cu1 O1 1.968(4)
Cu1 N1 1.986(5)
Cu1 O3 2.296(4)
Cu2 N7 1.966(6)
Cu2 O4 1.968(4)
Cu2 O3 1.973(4)
Cu2 N5 1.982(5)
Cu2 O1 2.346(4)
Cu2 Cu4 3.0564(10)
Cu3 O1 1.952(4)
Cu3 N11 1.971(5)
Cu3 O2 1.983(4)
Cu3 N9 1.987(5)
Cu3 O4 2.312(4)
Cu4 N15 1.965(5)
Cu4 O4 1.968(4)
Cu4 O3 1.973(4)
Cu4 N13 1.997(5)
Cu4 O2 2.319(4)
N1 N2 1.373(6)
N2 H2 0.8600
N3 N4 1.375(8)
N4 H4 0.8600
N5 N6 1.361(7)
N6 H6 0.8600
N7 N8 1.366(8)
N8 H8 0.8600
N9 N10 1.360(7)
N10 H10 0.8600
N11 N12 1.348(7)
N12 H12 0.8600
N13 N14 1.351(7)
N14 H14 0.8600
N15 N16 1.353(7)
N16 H16 0.8600
O1 H1 0.9800
O2 H2A 0.9800
O3 H3 0.9800
O4 H4D 0.9800
Cl1 O5 1.401(5)
Cl1 O8 1.409(5)
Cl1 O7 1.452(6)
Cl1 O6 1.464(5)
Cl2 O12 1.336(8)
Cl2 O9 1.398(8)
Cl2 O10 1.407(9)
Cl2 O11 1.469(5)
Cl3 O15 1.4052
Cl3 O13 1.4168
Cl3 O14 1.4320
Cl3 O16 1.4338
Cl4 O19 1.4052
Cl4 O17 1.4168
Cl4 O18 1.4320
Cl4 O20 1.4339

loop_
_geom_torsion_atom_site_label_1
_geom_torsion_atom_site_label_2
_geom_torsion_atom_site_label_3
_geom_torsion_atom_site_label_4
_geom_torsion
N1 C1 C2 C3 1.3(7)
C4 C1 C2 C3 -177.3(6)
N1 C1 C2 C5 -178.9(6)
C4 C1 C2 C5 2.6(11)
C1 C2 C3 N2 -1.4(7)
C5 C2 C3 N2 178.8(6)
C1 C2 C3 C6 -179.7(7)
C5 C2 C3 C6 0.5(11)
N3 C7 C8 C9 -0.7(10)
C10 C7 C8 C9 179.0(8)
N3 C7 C8 C11 177.9(9)
C10 C7 C8 C11 -2.4(15)
C7 C8 C9 N4 0.4(10)
C11 C8 C9 N4 -178.1(10)
C7 C8 C9 C12 -179.3(11)
C11 C8 C9 C12 2.2(19)
N6 C13 C14 C15 -0.3(9)
C16 C13 C14 C15 -177.9(9)
N6 C13 C14 C17 -178.7(8)
C16 C13 C14 C17 3.6(16)
C13 C14 C15 N5 -0.6(8)
C17 C14 C15 N5 178.0(8)
C13 C14 C15 C18 176.9(8)
C17 C14 C15 C18 -4.6(13)
N7 C19 C20 C21 0.9(9)
C22 C19 C20 C21 -178.4(7)
N7 C19 C20 C23 -178.9(8)
C22 C19 C20 C23 1.7(14)
C19 C20 C21 N8 -0.9(9)
C23 C20 C21 N8 179.0(8)
C19 C20 C21 C24 178.1(9)
C23 C20 C21 C24 -2.0(15)
N9 C25 C26 C27 2.0(9)
C28 C25 C26 C27 -178.2(8)
N9 C25 C26 C29 -179.4(8)
C28 C25 C26 C29 0.4(13)
C25 C26 C27 N10 -1.4(9)
C29 C26 C27 N10 -179.9(8)
C25 C26 C27 C30 177.7(9)
C29 C26 C27 C30 -0.9(15)
N11 C31 C32 C33 0.5(9)
C34 C31 C32 C33 178.7(8)
N11 C31 C32 C35 179.3(9)
C34 C31 C32 C35 -2.6(14)
C31 C32 C33 N12 -0.6(9)
C35 C32 C33 N12 -179.3(9)
C31 C32 C33 C36 -178.3(9)
C35 C32 C33 C36 2.9(16)
N13 C37 C38 C39 0.0(8)
C40 C37 C38 C39 177.9(7)
N13 C37 C38 C41 176.8(8)
C40 C37 C38 C41 -5.2(13)
C37 C38 C39 N14 0.2(8)
C41 C38 C39 N14 -176.6(8)
C37 C38 C39 C42 -179.0(9)
C41 C38 C39 C42 4.2(15)
N15 C43 C44 C45 0.8(8)
C46 C43 C44 C45 -178.9(7)
N15 C43 C44 C47 178.5(7)
C46 C43 C44 C47 -1.1(12)
C43 C44 C45 N16 -1.1(7)
C47 C44 C45 N16 -178.8(7)
C43 C44 C45 C48 -179.7(8)
C47 C44 C45 C48 2.6(13)
N7 Cu2 Cu4 N15 145.7(3)
O4 Cu2 Cu4 N15 171.4(3)
O3 Cu2 Cu4 N15 -17.9(3)
N5 Cu2 Cu4 N15 -5.0(3)
O1 Cu2 Cu4 N15 -102.5(2)
N7 Cu2 Cu4 O4 -25.7(3)
O3 Cu2 Cu4 O4 170.7(3)
N5 Cu2 Cu4 O4 -176.4(3)
O1 Cu2 Cu4 O4 86.0(2)
N7 Cu2 Cu4 O3 163.6(3)
O4 Cu2 Cu4 O3 -170.7(3)
N5 Cu2 Cu4 O3 12.8(3)
O1 Cu2 Cu4 O3 -84.7(2)
N7 Cu2 Cu4 N13 -9.6(3)
O4 Cu2 Cu4 N13 16.1(3)
O3 Cu2 Cu4 N13 -173.2(3)
N5 Cu2 Cu4 N13 -160.4(3)
O1 Cu2 Cu4 N13 102.1(2)
N7 Cu2 Cu4 O2 -111.6(2)
O4 Cu2 Cu4 O2 -85.9(2)
O3 Cu2 Cu4 O2 84.9(2)
N5 Cu2 Cu4 O2 97.7(2)
O1 Cu2 Cu4 O2 0.17(14)
C2 C1 N1 N2 -0.6(7)
C4 C1 N1 N2 178.0(5)
C2 C1 N1 Cu1 -174.0(4)
C4 C1 N1 Cu1 4.6(9)
N3 Cu1 N1 C1 99.1(6)
O2 Cu1 N1 C1 -70.2(5)
O3 Cu1 N1 C1 -153.4(5)
N3 Cu1 N1 N2 -73.3(5)
O2 Cu1 N1 N2 117.4(4)
O3 Cu1 N1 N2 34.2(5)
C2 C3 N2 N1 1.1(7)
C6 C3 N2 N1 179.6(5)
C1 N1 N2 C3 -0.3(7)
Cu1 N1 N2 C3 173.7(4)
C8 C7 N3 N4 0.7(8)
C10 C7 N3 N4 -179.1(7)
C8 C7 N3 Cu1 179.1(5)
C10 C7 N3 Cu1 -0.7(11)
O2 Cu1 N3 C7 19.3(13)
O1 Cu1 N3 C7 68.1(6)
N1 Cu1 N3 C7 -107.5(6)
O3 Cu1 N3 C7 150.6(6)
O2 Cu1 N3 N4 -162.5(7)
O1 Cu1 N3 N4 -113.7(5)
N1 Cu1 N3 N4 70.7(5)
O3 Cu1 N3 N4 -31.2(6)
C8 C9 N4 N3 0.0(10)
C12 C9 N4 N3 179.7(8)
C7 N3 N4 C9 -0.4(8)
Cu1 N3 N4 C9 -179.0(6)
C14 C15 N5 N6 1.1(7)
C18 C15 N5 N6 -176.6(6)
C14 C15 N5 Cu2 176.8(5)
C18 C15 N5 Cu2 -0.9(9)
N7 Cu2 N5 C15 -94.6(6)
O3 Cu2 N5 C15 71.3(6)
O1 Cu2 N5 C15 152.3(5)
Cu4 Cu2 N5 C15 63.2(6)
N7 Cu2 N5 N6 80.4(5)
O3 Cu2 N5 N6 -113.8(5)
O1 Cu2 N5 N6 -32.7(5)
Cu4 Cu2 N5 N6 -121.9(5)
C14 C13 N6 N5 1.0(9)
C16 C13 N6 N5 178.9(8)
C15 N5 N6 C13 -1.3(8)
Cu2 N5 N6 C13 -177.2(5)
C20 C19 N7 N8 -0.6(8)
C22 C19 N7 N8 178.8(7)
C20 C19 N7 Cu2 -177.5(5)
C22 C19 N7 Cu2 1.9(10)
O4 Cu2 N7 C19 -69.5(6)
O3 Cu2 N7 C19 -13.4(12)
N5 Cu2 N7 C19 105.4(6)
O1 Cu2 N7 C19 -151.3(6)
Cu4 Cu2 N7 C19 -53.6(7)
O4 Cu2 N7 N8 114.2(5)
O3 Cu2 N7 N8 170.2(6)
N5 Cu2 N7 N8 -71.0(6)
O1 Cu2 N7 N8 32.3(6)
Cu4 Cu2 N7 N8 130.1(5)
C20 C21 N8 N7 0.6(9)
C24 C21 N8 N7 -178.6(7)
C19 N7 N8 C21 0.0(8)
Cu2 N7 N8 C21 177.0(5)
C26 C25 N9 N10 -1.8(8)
C28 C25 N9 N10 178.4(6)
C26 C25 N9 Cu3 -179.6(5)
C28 C25 N9 Cu3 0.6(10)
O1 Cu3 N9 C25 -69.7(6)
N11 Cu3 N9 C25 103.5(6)
O2 Cu3 N9 C25 -25.2(12)
O4 Cu3 N9 C25 -152.7(6)
O1 Cu3 N9 N10 112.9(5)
N11 Cu3 N9 N10 -73.9(5)
O2 Cu3 N9 N10 157.4(6)
O4 Cu3 N9 N10 29.9(5)
C26 C27 N10 N9 0.3(9)
C30 C27 N10 N9 -178.8(7)
C25 N9 N10 C27 0.9(8)
Cu3 N9 N10 C27 178.9(5)
C32 C31 N11 N12 -0.3(8)
C34 C31 N11 N12 -178.6(6)
C32 C31 N11 Cu3 175.7(5)
C34 C31 N11 Cu3 -2.6(10)
O2 Cu3 N11 N12 -117.7(5)
N9 Cu3 N11 N12 72.6(5)
O4 Cu3 N11 N12 -34.7(5)
O2 Cu3 N11 C31 67.0(6)
N9 Cu3 N11 C31 -102.7(6)
O4 Cu3 N11 C31 150.0(6)
C32 C33 N12 N11 0.4(9)
C36 C33 N12 N11 178.5(8)
C31 N11 N12 C33 -0.1(8)
Cu3 N11 N12 C33 -176.4(5)
C38 C37 N13 N14 -0.2(7)
C40 C37 N13 N14 -178.3(6)
C38 C37 N13 Cu4 -178.2(5)
C40 C37 N13 Cu4 3.7(10)
N15 Cu4 N13 C37 -108.5(6)
O4 Cu4 N13 C37 63.1(6)
O3 Cu4 N13 C37 27.6(15)
O2 Cu4 N13 C37 146.1(6)
Cu2 Cu4 N13 C37 53.0(6)
N15 Cu4 N13 N14 73.8(5)
O4 Cu4 N13 N14 -114.5(5)
O3 Cu4 N13 N14 -150.1(9)
O2 Cu4 N13 N14 -31.5(5)
Cu2 Cu4 N13 N14 -124.6(5)
C38 C39 N14 N13 -0.4(9)
C42 C39 N14 N13 179.0(7)
C37 N13 N14 C39 0.3(8)
Cu4 N13 N14 C39 178.5(5)
C44 C43 N15 N16 -0.1(7)
C46 C43 N15 N16 179.5(6)
C44 C43 N15 Cu4 -178.5(4)
C46 C43 N15 Cu4 1.2(9)
O4 Cu4 N15 N16 156.7(8)
O3 Cu4 N15 N16 117.5(5)
N13 Cu4 N15 N16 -69.4(5)
O2 Cu4 N15 N16 35.4(5)
Cu2 Cu4 N15 N16 128.7(4)
O4 Cu4 N15 C43 -25.3(13)
O3 Cu4 N15 C43 -64.4(5)
N13 Cu4 N15 C43 108.6(5)
O2 Cu4 N15 C43 -146.6(5)
Cu2 Cu4 N15 C43 -53.2(6)
C44 C45 N16 N15 1.1(8)
C48 C45 N16 N15 179.9(6)
C43 N15 N16 C45 -0.6(7)
Cu4 N15 N16 C45 177.8(4)
O2 Cu3 O1 Cu1 -4.32(16)
N9 Cu3 O1 Cu1 166.2(2)
O4 Cu3 O1 Cu1 -87.93(18)
O2 Cu3 O1 Cu2 94.54(16)
N9 Cu3 O1 Cu2 -94.94(18)
O4 Cu3 O1 Cu2 10.93(14)
N3 Cu1 O1 Cu3 -165.3(2)
O2 Cu1 O1 Cu3 4.36(17)
O3 Cu1 O1 Cu3 88.41(18)
N3 Cu1 O1 Cu2 96.2(2)
O2 Cu1 O1 Cu2 -94.09(17)
O3 Cu1 O1 Cu2 -10.04(15)
N7 Cu2 O1 Cu3 77.0(2)
O4 Cu2 O1 Cu3 -12.91(17)
O3 Cu2 O1 Cu3 -92.10(18)
N5 Cu2 O1 Cu3 175.4(2)
Cu4 Cu2 O1 Cu3 -52.40(13)
N7 Cu2 O1 Cu1 -179.1(2)
O4 Cu2 O1 Cu1 90.94(18)
O3 Cu2 O1 Cu1 11.75(17)
N5 Cu2 O1 Cu1 -80.8(2)
Cu4 Cu2 O1 Cu1 51.44(13)
N3 Cu1 O2 Cu3 46.0(9)
O1 Cu1 O2 Cu3 -4.28(16)
N1 Cu1 O2 Cu3 172.58(18)
O3 Cu1 O2 Cu3 -87.49(17)
N3 Cu1 O2 Cu4 144.0(8)
O1 Cu1 O2 Cu4 93.75(17)
N1 Cu1 O2 Cu4 -89.40(18)
O3 Cu1 O2 Cu4 10.54(15)
O1 Cu3 O2 Cu1 4.32(16)
N11 Cu3 O2 Cu1 -170.07(19)
N9 Cu3 O2 Cu1 -41.5(9)
O4 Cu3 O2 Cu1 88.29(17)
O1 Cu3 O2 Cu4 -93.79(16)
N11 Cu3 O2 Cu4 91.82(19)
N9 Cu3 O2 Cu4 -139.6(8)
O4 Cu3 O2 Cu4 -9.81(14)
N15 Cu4 O2 Cu1 78.8(2)
O4 Cu4 O2 Cu1 -91.22(18)
O3 Cu4 O2 Cu1 -12.31(17)
N13 Cu4 O2 Cu1 176.60(19)
Cu2 Cu4 O2 Cu1 -51.85(13)
N15 Cu4 O2 Cu3 -178.40(18)
O4 Cu4 O2 Cu3 11.55(16)
O3 Cu4 O2 Cu3 90.46(18)
N13 Cu4 O2 Cu3 -80.6(2)
Cu2 Cu4 O2 Cu3 50.92(12)
N15 Cu4 O3 Cu2 166.60(19)
O4 Cu4 O3 Cu2 -5.97(17)
N13 Cu4 O3 Cu2 30.4(12)
O2 Cu4 O3 Cu2 -89.81(17)
N15 Cu4 O3 Cu1 -93.07(19)
O4 Cu4 O3 Cu1 94.36(17)
N13 Cu4 O3 Cu1 130.7(11)
O2 Cu4 O3 Cu1 10.52(15)
Cu2 Cu4 O3 Cu1 100.3(2)
N7 Cu2 O3 Cu4 -51.9(8)
O4 Cu2 O3 Cu4 5.96(17)
N5 Cu2 O3 Cu4 -170.6(2)
O1 Cu2 O3 Cu4 88.98(17)
N7 Cu2 O3 Cu1 -151.0(7)
O4 Cu2 O3 Cu1 -93.10(17)
N5 Cu2 O3 Cu1 90.3(2)
O1 Cu2 O3 Cu1 -10.09(15)
Cu4 Cu2 O3 Cu1 -99.1(2)
N3 Cu1 O3 Cu4 177.7(2)
O2 Cu1 O3 Cu4 -12.43(17)
O1 Cu1 O3 Cu4 -90.85(19)
N1 Cu1 O3 Cu4 81.4(2)
N3 Cu1 O3 Cu2 -79.4(2)
O2 Cu1 O3 Cu2 90.43(19)
O1 Cu1 O3 Cu2 12.01(18)
N1 Cu1 O3 Cu2 -175.69(19)
N15 Cu4 O4 Cu2 -34.1(10)
O3 Cu4 O4 Cu2 5.99(17)
N13 Cu4 O4 Cu2 -168.1(2)
O2 Cu4 O4 Cu2 89.04(17)
N15 Cu4 O4 Cu3 -133.1(9)
O3 Cu4 O4 Cu3 -92.95(17)
N13 Cu4 O4 Cu3 93.00(19)
O2 Cu4 O4 Cu3 -9.90(14)
Cu2 Cu4 O4 Cu3 -98.9(2)
N7 Cu2 O4 Cu4 160.4(2)
O3 Cu2 O4 Cu4 -5.99(17)
O1 Cu2 O4 Cu4 -87.96(18)
N7 Cu2 O4 Cu3 -100.8(2)
O3 Cu2 O4 Cu3 92.85(16)
O1 Cu2 O4 Cu3 10.88(14)
Cu4 Cu2 O4 Cu3 98.8(2)
O1 Cu3 O4 Cu4 89.91(18)
N11 Cu3 O4 Cu4 -81.6(2)
O2 Cu3 O4 Cu4 11.61(17)
N9 Cu3 O4 Cu4 -178.98(19)
O1 Cu3 O4 Cu2 -13.08(17)
N11 Cu3 O4 Cu2 175.4(2)
O2 Cu3 O4 Cu2 -91.38(17)
N9 Cu3 O4 Cu2 78.0(2)

loop_
_platon_squeeze_void_nr
_platon_squeeze_void_average_x
_platon_squeeze_void_average_y
_platon_squeeze_void_average_z
_platon_squeeze_void_volume
_platon_squeeze_void_count_electrons
_platon_squeeze_void_content
1 -0.088 0.000 0.412 1238 316 ' '
2 -0.103 0.500 0.898 1238 317 ' '
3 0.473 0.661 0.962 11 2 ' '
4 0.473 0.839 0.462 11 2 ' '
5 0.527 0.161 0.538 11 1 ' '
6 0.527 0.339 0.038 11 1 ' '
